data_1552238
loop_
_publ_author_name
'S\'anchez-Garc\'ia, Jessica J.'
'Flores-Alamo, Marcos'
'Mart\'inez-Falc\'on, Ezequiel'
'Klimova, Elena I.'

_publ_section_title
;
 5-Chloro-2-ferrocenylbenzo[<i>d</i>]oxazole
;
_journal_coeditor_code VM4041
_journal_issue 8
_journal_name_full IUCrData
_journal_page_first x191096
_journal_paper_doi 10.1107/S2414314619010964
_journal_volume 4
_journal_year 2019
_chemical_formula_iupac '[Fe (C5 H5) (C12 H7 Cl N O)]'
_chemical_formula_sum 'C17 H12 Cl Fe N O'
_chemical_formula_weight 337.58
_chemical_name_systematic
;
5-Chloro-2-ferrocenylbenzo[<i>d</i>]oxazole
;
_space_group_IT_number 4
_space_group_name_Hall 'P 2yb'
_space_group_name_H-M_alt 'P 1 21 1'
_symmetry_cell_setting monoclinic
_symmetry_space_group_name_Hall 'P 2yb'
_symmetry_space_group_name_H-M 'P 1 21 1'
_atom_sites_solution_hydrogens geom
_audit_conform_dict_name cif_core.dic
_audit_conform_dict_version 2.4.5
_audit_creation_method 'WinGX routine CIF_UPDATE'
_cell_angle_alpha 90
_cell_angle_beta 94.217(10)
_cell_angle_gamma 90
_cell_formula_units_Z 2
_cell_length_a 5.7854(7)
_cell_length_b 9.2974(11)
_cell_length_c 12.6443(12)
_cell_measurement_reflns_used 1067
_cell_measurement_temperature 130(2)
_cell_measurement_theta_max 27.74
_cell_measurement_theta_min 4.138
_cell_volume 678.29(13)
_computing_cell_refinement
;
CrysAlis PRO; Agilent, 2013
;
_computing_data_collection
;
<i>CrysAlis PRO</i> (Agilent, 2013)
;
_computing_data_reduction
;
<i>CrysAlis RED</i> (Agilent, 2013)
;
_computing_molecular_graphics
;
ORTEP-3 for Windows (Farrugia, 2012)
;
_computing_publication_material
;
Mercury (Macrae <i>et al.</i>,  2006)
;
_computing_structure_refinement
;
SHELXL2018 (Sheldrick, 2015b)
;
_computing_structure_solution
;
SHELXS2018 (Sheldrick, 2015a)
;
_diffrn_ambient_temperature 130(2)
_diffrn_detector_area_resol_mean 10.4685
_diffrn_measured_fraction_theta_full 0.998
_diffrn_measured_fraction_theta_max 0.998
_diffrn_measurement_device_type 'Agilent Xcalibur Atlas Gemini'
_diffrn_measurement_method '\w scans'
_diffrn_radiation_monochromator graphite
_diffrn_radiation_type MoK\a
_diffrn_radiation_wavelength 0.71073
_diffrn_reflns_av_R_equivalents 0.0449
_diffrn_reflns_av_unetI/netI 0.0859
_diffrn_reflns_limit_h_max 6
_diffrn_reflns_limit_h_min -6
_diffrn_reflns_limit_k_max 11
_diffrn_reflns_limit_k_min -8
_diffrn_reflns_limit_l_max 15
_diffrn_reflns_limit_l_min -14
_diffrn_reflns_number 3384
_diffrn_reflns_theta_full 25.242
_diffrn_reflns_theta_max 25.344
_diffrn_reflns_theta_min 3.531
_exptl_absorpt_coefficient_mu 1.304
_exptl_absorpt_correction_T_max 0.956
_exptl_absorpt_correction_T_min 0.89
_exptl_absorpt_correction_type analytical
_exptl_absorpt_process_details
;
(<i>CrysAlis RED</i>; Agilent,  2013)
;
_exptl_crystal_colour brown
_exptl_crystal_density_diffrn 1.653
_exptl_crystal_description prism
_exptl_crystal_F_000 344
_exptl_crystal_size_max 0.18
_exptl_crystal_size_mid 0.057
_exptl_crystal_size_min 0.036
_refine_diff_density_max 1.022
_refine_diff_density_min -0.494
_refine_ls_abs_structure_details
;
Flack <i>x</i> determined using 562 quotients
[(<i>I</i>^+^)-(<i>I</i>^-^)]/[(<i>I</i>^+^)+(<i>I</i>^-^)]
(Parsons et al., 2013)
;
_refine_ls_abs_structure_Flack 0.01(3)
_refine_ls_extinction_method none
_refine_ls_goodness_of_fit_ref 1.077
_refine_ls_hydrogen_treatment constr
_refine_ls_matrix_type full
_refine_ls_number_parameters 190
_refine_ls_number_reflns 2001
_refine_ls_number_restraints 1
_refine_ls_restrained_S_all 1.076
_refine_ls_R_factor_all 0.0566
_refine_ls_R_factor_gt 0.0467
_refine_ls_shift/su_max 0
_refine_ls_shift/su_mean 0
_refine_ls_structure_factor_coef Fsqd
_refine_ls_weighting_details 'w=1/[\s^2^(Fo^2^)+(0.0549P)^2^] where P=(Fo^2^+2Fc^2^)/3'
_refine_ls_weighting_scheme calc
_refine_ls_wR_factor_gt 0.1043
_refine_ls_wR_factor_ref 0.1142
_reflns_number_gt 1782
_reflns_number_total 2001
_reflns_threshold_expression 'I > 2\s(I)'
_cod_data_source_file vm4041sup1.cif
_cod_data_source_block I
_cod_original_sg_symbol_H-M 'P 21'
_cod_database_code 1552238
_shelx_estimated_absorpt_t_min 0.799
_shelx_estimated_absorpt_t_max 0.955

loop_
_symmetry_equiv_pos_as_xyz
'x, y, z'
'-x, y+1/2, -z'

loop_
_atom_site_type_symbol
_atom_site_label
_atom_site_fract_x
_atom_site_fract_y
_atom_site_fract_z
_atom_site_U_iso_or_equiv
_atom_site_adp_type
_atom_site_calc_flag
_atom_site_occupancy
C C1 0.3847(12) 0.8652(9) 0.3871(7) 0.0214(18) Uani d 1
H H1 0.247272 0.888213 0.344774 0.026 Uiso calc 1
C C2 0.4058(13) 0.7612(9) 0.4687(6) 0.024(2) Uani d 1
H H2 0.285423 0.701615 0.491262 0.028 Uiso calc 1
C C3 0.6407(14) 0.7623(9) 0.5108(7) 0.026(2) Uani d 1
H H3 0.703353 0.702801 0.566885 0.031 Uiso calc 1
C C4 0.7664(13) 0.8653(10) 0.4566(7) 0.0246(19) Uani d 1
H H4 0.926355 0.887431 0.469155 0.03 Uiso calc 1
C C5 0.6079(13) 0.9296(9) 0.3797(7) 0.0213(18) Uani d 1
C C6 0.6662(13) 1.0362(9) 0.3026(7) 0.0243(19) Uani d 1
C C7 0.6049(13) 1.1657(8) 0.1601(6) 0.0213(18) Uani d 1
C C8 0.8238(12) 1.1923(9) 0.2083(6) 0.0201(18) Uani d 1
C C9 0.9673(13) 1.2921(8) 0.1624(7) 0.0236(19) Uani d 1
H H9 1.118427 1.31383 0.192706 0.028 Uiso calc 1
C C10 0.8763(13) 1.3570(9) 0.0706(7) 0.0228(18) Uani d 1
C C11 0.6569(13) 1.3292(9) 0.0229(6) 0.0247(19) Uani d 1
H H11 0.604232 1.378095 -0.040318 0.03 Uiso calc 1
C C12 0.5138(12) 1.2289(11) 0.0685(6) 0.0255(18) Uani d 1
H H12 0.363378 1.206041 0.037843 0.031 Uiso calc 1
C C13 0.5383(13) 0.5194(9) 0.2913(6) 0.0240(19) Uani d 1
H H13 0.413364 0.461252 0.310905 0.029 Uiso calc 1
C C14 0.5257(15) 0.6234(9) 0.2105(7) 0.027(2) Uani d 1
H H14 0.391541 0.647201 0.166087 0.033 Uiso calc 1
C C15 0.7489(13) 0.6867(9) 0.2066(6) 0.026(2) Uani d 1
H H15 0.790132 0.760485 0.159482 0.032 Uiso calc 1
C C16 0.8978(15) 0.6201(9) 0.2854(7) 0.028(2) Uani d 1
H H16 1.057646 0.640494 0.300784 0.033 Uiso calc 1
C C17 0.7634(15) 0.5156(10) 0.3380(7) 0.031(2) Uani d 1
H H17 0.818626 0.454729 0.394737 0.037 Uiso calc 1
Cl Cl1 1.0453(4) 1.4841(2) 0.0092(2) 0.0328(6) Uani d 1
Fe Fe1 0.62694(17) 0.71553(12) 0.35316(8) 0.0194(3) Uani d 1
N N1 0.8578(11) 1.1084(7) 0.3008(5) 0.0229(16) Uani d 1
O O1 0.5007(9) 1.0647(6) 0.2210(4) 0.0235(13) Uani d 1

loop_
_atom_site_aniso_label
_atom_site_aniso_U_11
_atom_site_aniso_U_22
_atom_site_aniso_U_33
_atom_site_aniso_U_12
_atom_site_aniso_U_13
_atom_site_aniso_U_23
C1 0.019(4) 0.020(4) 0.026(5) 0.001(3) 0.006(3) -0.001(4)
C2 0.026(4) 0.031(5) 0.015(4) 0.000(3) 0.014(3) -0.005(4)
C3 0.035(5) 0.032(5) 0.011(4) 0.005(4) 0.001(3) 0.002(3)
C4 0.021(4) 0.031(5) 0.022(4) -0.003(4) 0.001(4) -0.002(4)
C5 0.025(4) 0.016(4) 0.024(5) 0.000(3) 0.006(3) -0.004(4)
C6 0.023(4) 0.028(5) 0.022(5) 0.002(4) -0.001(4) -0.007(4)
C7 0.026(4) 0.019(4) 0.020(4) -0.001(3) 0.010(3) -0.005(3)
C8 0.022(3) 0.019(5) 0.020(4) 0.002(3) 0.004(3) -0.002(4)
C9 0.022(4) 0.027(5) 0.022(5) 0.003(4) 0.006(3) -0.008(4)
C10 0.031(4) 0.014(4) 0.024(5) -0.003(4) 0.011(4) 0.001(4)
C11 0.030(4) 0.030(5) 0.014(4) 0.000(4) 0.004(3) -0.001(4)
C12 0.024(4) 0.029(5) 0.023(4) 0.008(4) 0.000(3) 0.002(5)
C13 0.026(4) 0.027(5) 0.019(5) -0.008(4) 0.000(3) -0.002(4)
C14 0.027(4) 0.034(5) 0.020(4) -0.002(4) -0.003(4) -0.008(4)
C15 0.034(4) 0.029(6) 0.018(4) -0.006(4) 0.015(3) 0.001(4)
C16 0.021(4) 0.029(5) 0.033(5) 0.004(3) 0.001(4) -0.009(4)
C17 0.036(5) 0.028(5) 0.029(5) 0.008(4) 0.004(4) 0.004(4)
Cl1 0.0360(13) 0.0284(13) 0.0354(13) -0.0030(10) 0.0122(11) 0.0046(11)
Fe1 0.0205(5) 0.0224(6) 0.0156(5) -0.0004(6) 0.0022(4) -0.0001(6)
N1 0.022(4) 0.026(4) 0.022(4) -0.006(3) 0.003(3) -0.001(3)
O1 0.021(3) 0.027(3) 0.023(3) -0.001(2) 0.001(2) 0.001(3)

loop_
_atom_type_symbol
_atom_type_description
_atom_type_scat_dispersion_real
_atom_type_scat_dispersion_imag
_atom_type_scat_source
C C 0.0033 0.0016 'International Tables Vol C Tables 4.2.6.8 and 6.1.1.4'
H H 0 0 'International Tables Vol C Tables 4.2.6.8 and 6.1.1.4'
Cl Cl 0.1484 0.1585 'International Tables Vol C Tables 4.2.6.8 and 6.1.1.4'
Fe Fe 0.3463 0.8444 'International Tables Vol C Tables 4.2.6.8 and 6.1.1.4'
N N 0.0061 0.0033 'International Tables Vol C Tables 4.2.6.8 and 6.1.1.4'
O O 0.0106 0.006 'International Tables Vol C Tables 4.2.6.8 and 6.1.1.4'

loop_
_exptl_crystal_face_index_h
_exptl_crystal_face_index_k
_exptl_crystal_face_index_l
_exptl_crystal_face_perp_dist
0 10 -12 0.0179
0 -10 12 0.0179
-8 -3 1 0.0796
8 3 -1 0.0796
0 -8 -14 0.0284
0 8 14 0.0284

loop_
_geom_angle_atom_site_label_1
_geom_angle_atom_site_label_2
_geom_angle_atom_site_label_3
_geom_angle
C2 C1 C5 107.7(7)
C2 C1 Fe1 70.4(4)
C5 C1 Fe1 68.6(4)
C2 C1 H1 126.1
C5 C1 H1 126.1
Fe1 C1 H1 126.4
C1 C2 C3 107.3(7)
C1 C2 Fe1 69.3(5)
C3 C2 Fe1 68.9(5)
C1 C2 H2 126.4
C3 C2 H2 126.4
Fe1 C2 H2 126.9
C4 C3 C2 109.6(7)
C4 C3 Fe1 69.7(5)
C2 C3 Fe1 70.4(4)
C4 C3 H3 125.2
C2 C3 H3 125.2
Fe1 C3 H3 126.3
C3 C4 C5 106.8(7)
C3 C4 Fe1 69.7(5)
C5 C4 Fe1 69.0(4)
C3 C4 H4 126.6
C5 C4 H4 126.6
Fe1 C4 H4 126.2
C4 C5 C1 108.6(7)
C4 C5 C6 125.4(7)
C1 C5 C6 125.9(7)
C4 C5 Fe1 70.0(5)
C1 C5 Fe1 70.1(5)
C6 C5 Fe1 123.0(6)
N1 C6 O1 115.7(7)
N1 C6 C5 127.4(7)
O1 C6 C5 116.8(7)
C12 C7 O1 127.3(7)
C12 C7 C8 125.3(8)
O1 C7 C8 107.4(6)
C7 C8 C9 119.1(7)
C7 C8 N1 109.5(7)
C9 C8 N1 131.4(7)
C10 C9 C8 116.0(7)
C10 C9 H9 122
C8 C9 H9 122
C9 C10 C11 124.4(8)
C9 C10 Cl1 118.5(6)
C11 C10 Cl1 117.1(6)
C10 C11 C12 119.7(7)
C10 C11 H11 120.2
C12 C11 H11 120.2
C7 C12 C11 115.6(7)
C7 C12 H12 122.2
C11 C12 H12 122.2
C17 C13 C14 108.9(7)
C17 C13 Fe1 70.0(5)
C14 C13 Fe1 70.2(4)
C17 C13 H13 125.6
C14 C13 H13 125.6
Fe1 C13 H13 125.8
C13 C14 C15 108.1(7)
C13 C14 Fe1 69.5(4)
C15 C14 Fe1 69.8(4)
C13 C14 H14 125.9
C15 C14 H14 125.9
Fe1 C14 H14 126.3
C16 C15 C14 107.6(8)
C16 C15 Fe1 69.6(5)
C14 C15 Fe1 69.5(5)
C16 C15 H15 126.2
C14 C15 H15 126.2
Fe1 C15 H15 126.3
C15 C16 C17 107.5(7)
C15 C16 Fe1 70.0(5)
C17 C16 Fe1 69.0(5)
C15 C16 H16 126.3
C17 C16 H16 126.3
Fe1 C16 H16 126.3
C13 C17 C16 107.9(7)
C13 C17 Fe1 70.0(5)
C16 C17 Fe1 69.7(5)
C13 C17 H17 126
C16 C17 H17 126
Fe1 C17 H17 125.8
C5 Fe1 C17 160.2(3)
C5 Fe1 C13 158.5(3)
C17 Fe1 C13 40.0(3)
C5 Fe1 C4 40.9(3)
C17 Fe1 C4 123.2(3)
C13 Fe1 C4 159.5(3)
C5 Fe1 C3 68.0(3)
C17 Fe1 C3 107.4(3)
C13 Fe1 C3 123.9(3)
C4 Fe1 C3 40.5(3)
C5 Fe1 C1 41.3(3)
C17 Fe1 C1 156.8(3)
C13 Fe1 C1 122.3(3)
C4 Fe1 C1 69.2(3)
C3 Fe1 C1 68.1(3)
C5 Fe1 C16 123.3(3)
C17 Fe1 C16 41.3(4)
C13 Fe1 C16 68.2(3)
C4 Fe1 C16 106.7(3)
C3 Fe1 C16 121.8(3)
C1 Fe1 C16 160.6(3)
C5 Fe1 C14 122.9(3)
C17 Fe1 C14 67.8(3)
C13 Fe1 C14 40.3(3)
C4 Fe1 C14 158.1(3)
C3 Fe1 C14 160.4(3)
C1 Fe1 C14 108.3(3)
C16 Fe1 C14 68.1(3)
C5 Fe1 C15 107.8(3)
C17 Fe1 C15 68.5(4)
C13 Fe1 C15 68.2(3)
C4 Fe1 C15 121.6(3)
C3 Fe1 C15 157.3(3)
C1 Fe1 C15 124.5(3)
C16 Fe1 C15 40.4(3)
C14 Fe1 C15 40.7(3)
C5 Fe1 C2 68.6(3)
C17 Fe1 C2 121.4(4)
C13 Fe1 C2 107.8(3)
C4 Fe1 C2 68.9(3)
C3 Fe1 C2 40.7(3)
C1 Fe1 C2 40.3(3)
C16 Fe1 C2 157.6(3)
C14 Fe1 C2 124.1(3)
C15 Fe1 C2 160.7(3)
C6 N1 C8 103.5(6)
C7 O1 C6 103.9(6)

loop_
_geom_bond_atom_site_label_1
_geom_bond_atom_site_label_2
_geom_bond_distance
C1 C2 1.412(12)
C1 C5 1.433(11)
C1 Fe1 2.042(8)
C1 H1 0.95
C2 C3 1.423(10)
C2 Fe1 2.056(8)
C2 H2 0.95
C3 C4 1.410(12)
C3 Fe1 2.036(8)
C3 H3 0.95
C4 C5 1.419(11)
C4 Fe1 2.036(8)
C4 H4 0.95
C5 C6 1.446(12)
C5 Fe1 2.023(8)
C6 N1 1.297(10)
C6 O1 1.381(9)
C7 C12 1.370(11)
C7 O1 1.381(9)
C7 C8 1.387(10)
C8 C9 1.400(12)
C8 N1 1.408(10)
C9 C10 1.378(11)
C9 H9 0.95
C10 C11 1.389(10)
C10 Cl1 1.751(8)
C11 C12 1.399(12)
C11 H11 0.95
C12 H12 0.95
C13 C17 1.390(11)
C13 C14 1.405(11)
C13 Fe1 2.035(8)
C13 H13 0.95
C14 C15 1.423(11)
C14 Fe1 2.044(8)
C14 H14 0.95
C15 C16 1.412(11)
C15 Fe1 2.049(8)
C15 H15 0.95
C16 C17 1.438(13)
C16 Fe1 2.044(9)
C16 H16 0.95
C17 Fe1 2.034(9)
C17 H17 0.95

loop_
_geom_torsion_atom_site_label_1
_geom_torsion_atom_site_label_2
_geom_torsion_atom_site_label_3
_geom_torsion_atom_site_label_4
_geom_torsion
C5 C1 C2 C3 0.0(9)
Fe1 C1 C2 C3 58.7(6)
C5 C1 C2 Fe1 -58.7(6)
C1 C2 C3 C4 -0.1(9)
Fe1 C2 C3 C4 58.9(6)
C1 C2 C3 Fe1 -58.9(6)
C2 C3 C4 C5 0.1(9)
Fe1 C3 C4 C5 59.4(6)
C2 C3 C4 Fe1 -59.3(6)
C3 C4 C5 C1 -0.1(9)
Fe1 C4 C5 C1 59.7(6)
C3 C4 C5 C6 -176.7(8)
Fe1 C4 C5 C6 -116.9(9)
C3 C4 C5 Fe1 -59.8(6)
C2 C1 C5 C4 0.0(9)
Fe1 C1 C5 C4 -59.7(6)
C2 C1 C5 C6 176.6(8)
Fe1 C1 C5 C6 116.9(9)
C2 C1 C5 Fe1 59.7(6)
C4 C5 C6 N1 -12.4(14)
C1 C5 C6 N1 171.6(8)
Fe1 C5 C6 N1 -100.2(9)
C4 C5 C6 O1 167.2(8)
C1 C5 C6 O1 -8.8(12)
Fe1 C5 C6 O1 79.4(9)
C12 C7 C8 C9 0.7(12)
O1 C7 C8 C9 -179.8(7)
C12 C7 C8 N1 180.0(8)
O1 C7 C8 N1 -0.5(8)
C7 C8 C9 C10 -0.1(11)
N1 C8 C9 C10 -179.2(8)
C8 C9 C10 C11 0.0(13)
C8 C9 C10 Cl1 179.5(6)
C9 C10 C11 C12 -0.3(13)
Cl1 C10 C11 C12 -179.9(7)
O1 C7 C12 C11 179.6(8)
C8 C7 C12 C11 -1.0(13)
C10 C11 C12 C7 0.8(12)
C17 C13 C14 C15 -0.2(10)
Fe1 C13 C14 C15 59.3(6)
C17 C13 C14 Fe1 -59.5(6)
C13 C14 C15 C16 0.3(9)
Fe1 C14 C15 C16 59.4(6)
C13 C14 C15 Fe1 -59.1(6)
C14 C15 C16 C17 -0.3(9)
Fe1 C15 C16 C17 59.0(6)
C14 C15 C16 Fe1 -59.3(6)
C14 C13 C17 C16 0.0(10)
Fe1 C13 C17 C16 -59.7(6)
C14 C13 C17 Fe1 59.6(6)
C15 C16 C17 C13 0.2(9)
Fe1 C16 C17 C13 59.9(6)
C15 C16 C17 Fe1 -59.7(6)
O1 C6 N1 C8 -1.3(9)
C5 C6 N1 C8 178.3(8)
C7 C8 N1 C6 1.1(9)
C9 C8 N1 C6 -179.7(9)
C12 C7 O1 C6 179.3(8)
C8 C7 O1 C6 -0.2(8)
N1 C6 O1 C7 1.0(9)
C5 C6 O1 C7 -178.7(7)

_cod_database_fobs_code 1552238
